data_1541949
loop_
_publ_author_name
'Berthon, J.'
'Grenet, J.C.'
'Poix, P.'

_publ_section_title
;
 Proprietes structurales des solutions solides Ba3 Fe2-x Mx U O9 ou M est
 un element trivalent
;
_journal_name_full 'Annales de Chimie (Paris)'
_journal_page_first 609
_journal_page_last 621
_journal_volume 4
_journal_year 1979
_chemical_formula_sum 'Ba8 Fe5.064 In0.268 O24 U2.668'
_chemical_name_systematic 'Ba8 Fe5.064 In0.268 U2.668 O24'
_space_group_IT_number 205
_symmetry_space_group_name_Hall '-P 2ac 2ab 3'
_symmetry_space_group_name_H-M 'P a -3'
_cell_angle_alpha 90
_cell_angle_beta 90
_cell_angle_gamma 90
_cell_formula_units_Z 1
_cell_length_a 8.269
_cell_length_b 8.269
_cell_length_c 8.269
_cell_volume 565.404
_citation_journal_id_ASTM ANCPAC
_cod_data_source_file Berthon_ANCPAC_1979_1210.cif
_cod_data_source_block Ba8Fe5.064In0.268O24U2.668
_cod_original_cell_volume 565.4041
_cod_database_code 1541949

loop_
_symmetry_equiv_pos_as_xyz
x,y,z
-x+1/2,-y,z+1/2
x+1/2,-y+1/2,-z
-x,y+1/2,-z+1/2
z,x,y
-z+1/2,-x,y+1/2
z+1/2,-x+1/2,-y
-z,x+1/2,-y+1/2
y,z,x
y+1/2,-z+1/2,-x
-y,z+1/2,-x+1/2
-y+1/2,-z,x+1/2
-x,-y,-z
x-1/2,y,-z-1/2
-x-1/2,y-1/2,z
x,-y-1/2,z-1/2
-z,-x,-y
z-1/2,x,-y-1/2
-z-1/2,x-1/2,y
z,-x-1/2,y-1/2
-y,-z,-x
-y-1/2,z-1/2,x
y,-z-1/2,x-1/2
y-1/2,z,-x-1/2

loop_
_atom_site_label
_atom_site_type_symbol
_atom_site_fract_x
_atom_site_fract_y
_atom_site_fract_z
_atom_site_occupancy
_atom_site_U_iso_or_equiv
Ba1 Ba+2 0.24 0.24 0.24 1 0.0
Fe2 Fe+3 0.5 0.5 0.5 0.933 0.0
O1 O-2 0.255 0.005 0.005 1 0.0
In1 In+3 0.5 0.5 0.5 0.067 0.0
U1 U+6 0 0 0 0.667 0.0
Fe1 Fe+3 0 0 0 0.333 0.0
